data_4069163
loop_
_publ_author_name
'Axtell, Alex T.'
'Klosin, Jerzy'
'Whiteker, Gregory T.'
'Cobley, Christopher J.'
'Fox, Martin E.'
'Jackson, Mark'
'Abboud, Khalil A.'

_publ_section_title
;
 Bridging Group Effects in Chelating Bis(2,5-diphenylphospholane) Ligands
 for Rhodium-Catalyzed Asymmetric Hydroformylation
;
_journal_issue 10
_journal_name_full Organometallics
_journal_page_first 2993
_journal_paper_doi 10.1021/om9000583
_journal_volume 28
_journal_year 2009
_chemical_formula_sum 'C33 H34 P2'
_chemical_formula_weight 492.54
_chemical_name_systematic
; 
 ? 
;
_space_group_IT_number 5
_symmetry_cell_setting monoclinic
_symmetry_space_group_name_Hall 'C 2y'
_symmetry_space_group_name_H-M 'C 1 2 1'
_atom_sites_solution_hydrogens geom
_atom_sites_solution_primary direct
_atom_sites_solution_secondary difmap
_audit_creation_method SHELXL-97
_cell_angle_alpha 90.00
_cell_angle_beta 104.994(1)
_cell_angle_gamma 90.00
_cell_formula_units_Z 4
_cell_length_a 40.301(2)
_cell_length_b 5.9112(3)
_cell_length_c 11.5138(6)
_cell_measurement_reflns_used 120
_cell_measurement_temperature 173(2)
_cell_measurement_theta_max 28.0
_cell_measurement_theta_min 2.0
_cell_volume 2649.5(2)
_computing_cell_refinement 'Bruker SMART v5.624 & SAINT 6.36a (Bruker 1998)'
_computing_data_collection 'Bruker SMART v5.624 (Bruker 1998)'
_computing_data_reduction 'Bruker SHELXTL v6.14 (Bruker 2000)'
_computing_molecular_graphics 'Bruker SHELXTL v6.14'
_computing_publication_material 'Bruker SHELXTL v6.14'
_computing_structure_refinement 'Bruker SHELXTL v6.14'
_computing_structure_solution 'Bruker SHELXTL v6.14'
_diffrn_ambient_temperature 173(2)
_diffrn_measured_fraction_theta_full 0.984
_diffrn_measured_fraction_theta_max 0.984
_diffrn_measurement_device_type 'SMART CCD area detector'
_diffrn_measurement_method '\w scans'
_diffrn_radiation_monochromator graphite
_diffrn_radiation_source 'fine-focus sealed tube'
_diffrn_radiation_type MoK\a
_diffrn_radiation_wavelength 0.71073
_diffrn_reflns_av_R_equivalents 0.0244
_diffrn_reflns_av_sigmaI/netI 0.0331
_diffrn_reflns_limit_h_max 52
_diffrn_reflns_limit_h_min -50
_diffrn_reflns_limit_k_max 7
_diffrn_reflns_limit_k_min -7
_diffrn_reflns_limit_l_max 14
_diffrn_reflns_limit_l_min -11
_diffrn_reflns_number 8774
_diffrn_reflns_theta_full 27.49
_diffrn_reflns_theta_max 27.49
_diffrn_reflns_theta_min 1.83
_diffrn_standards_decay_% '< 1'
_diffrn_standards_number 0
_exptl_absorpt_coefficient_mu 0.184
_exptl_absorpt_correction_T_max 0.9825
_exptl_absorpt_correction_T_min 0.9622
_exptl_absorpt_correction_type integration
_exptl_absorpt_process_details 'based on measured indexed crystal faces, Bruker SHELXTL  v6.12 (Bruker 1998)'
_exptl_crystal_colour colorless
_exptl_crystal_density_diffrn 1.235
_exptl_crystal_density_meas ?
_exptl_crystal_density_method 'not measured'
_exptl_crystal_description needles
_exptl_crystal_F_000 1048
_exptl_crystal_size_max 0.21
_exptl_crystal_size_mid 0.19
_exptl_crystal_size_min 0.09
_refine_diff_density_max 0.229
_refine_diff_density_min -0.153
_refine_diff_density_rms 0.034
_refine_ls_abs_structure_details 'Flack H D (1983), Acta Cryst. A39, 876-881'
_refine_ls_abs_structure_Flack 0.01(5)
_refine_ls_extinction_method none
_refine_ls_goodness_of_fit_ref 0.998
_refine_ls_hydrogen_treatment mixed
_refine_ls_matrix_type full
_refine_ls_number_parameters 316
_refine_ls_number_reflns 5788
_refine_ls_number_restraints 1
_refine_ls_restrained_S_all 0.998
_refine_ls_R_factor_all 0.0321
_refine_ls_R_factor_gt 0.0285
_refine_ls_shift/su_max 0.001
_refine_ls_shift/su_mean 0.000
_refine_ls_structure_factor_coef Fsqd
_refine_ls_weighting_details 'calc w=1/[\s^2^(Fo^2^)+(0.0457P)^2^] where P=(Fo^2^+2Fc^2^)/3'
_refine_ls_weighting_scheme calc
_refine_ls_wR_factor_gt 0.0704
_refine_ls_wR_factor_ref 0.0714
_reflns_number_gt 5281
_reflns_number_total 5788
_reflns_threshold_expression I>2\s(I)
_cod_data_source_file om9000583_si_001.cif
_cod_data_source_block (R,R)-Ph-BPM
_cod_depositor_comments
;
The following automatic conversions were performed:

'_symmetry_cell_setting' value 'Monoclinic' changed to 'monoclinic'
according to /home/saulius/struct/CIF-dictionaries/cif_core.dic
dictionary named 'cif_core.dic' version 2.4.2 from 2011-04-26.

Automatic conversion script
Id: cif_fix_values 1715 2011-07-08 13:25:40Z adriana 

The following automatic conversions were performed:

'_exptl_crystal_density_meas' value 'not measured' was changed to '?'
- the value is perceived as not measured.

Automatic conversion script
Id: cif_fix_values 3008 2015-01-20 13:52:24Z robertas 
;
_cod_original_sg_symbol_H-M C2
_cod_database_code 4069163

loop_
_symmetry_equiv_pos_as_xyz
'x, y, z'
'-x, y, -z'
'x+1/2, y+1/2, z'
'-x+1/2, y+1/2, -z'

loop_
_atom_site_label
_atom_site_type_symbol
_atom_site_fract_x
_atom_site_fract_y
_atom_site_fract_z
_atom_site_U_iso_or_equiv
_atom_site_adp_type
_atom_site_occupancy
_atom_site_symmetry_multiplicity
_atom_site_calc_flag
_atom_site_refinement_flags
P1 P 0.155685(9) 0.90034(6) 0.97190(3) 0.02562(9) Uani 1 1 d .
P2 P 0.100028(9) 1.19758(6) 1.04879(3) 0.02394(9) Uani 1 1 d .
C1 C 0.16114(4) 0.8516(3) 0.81456(13) 0.0312(3) Uani 1 1 d .
H1A H 0.1776 0.7229 0.8199 0.037 Uiso 1 1 calc R
C2 C 0.17904(4) 1.0642(4) 0.78419(15) 0.0414(4) Uani 1 1 d .
H2A H 0.1916 1.0290 0.7229 0.050 Uiso 1 1 calc R
H2B H 0.1619 1.1838 0.7521 0.050 Uiso 1 1 calc R
C3 C 0.20394(4) 1.1432(4) 0.89984(15) 0.0437(5) Uani 1 1 d .
H3A H 0.2138 1.2919 0.8877 0.052 Uiso 1 1 calc R
H3B H 0.2229 1.0331 0.9260 0.052 Uiso 1 1 calc R
C4 C 0.18329(3) 1.1619(3) 0.99508(13) 0.0292(3) Uani 1 1 d .
H4A H 0.1679 1.2969 0.9756 0.035 Uiso 1 1 calc R
C5 C 0.11156(3) 1.0162(3) 0.93449(13) 0.0268(3) Uani 1 1 d .
H5A H 0.1081 1.1049 0.8594 0.032 Uiso 1 1 calc R
H5B H 0.0953 0.8877 0.9175 0.032 Uiso 1 1 calc R
C6 C 0.12777(4) 0.7827(3) 0.72580(14) 0.0288(3) Uani 1 1 d .
C7 C 0.11168(4) 0.9163(3) 0.62753(13) 0.0329(3) Uani 1 1 d .
H7A H 0.1226 1.0504 0.6108 0.039 Uiso 1 1 calc R
C8 C 0.07988(4) 0.8552(3) 0.55389(15) 0.0387(4) Uani 1 1 d .
H8A H 0.0692 0.9489 0.4878 0.046 Uiso 1 1 calc R
C9 C 0.06368(4) 0.6599(3) 0.57557(15) 0.0410(4) Uani 1 1 d .
H9A H 0.0418 0.6201 0.5253 0.049 Uiso 1 1 calc R
C10 C 0.07963(4) 0.5221(3) 0.67156(16) 0.0403(4) Uani 1 1 d .
H10A H 0.0689 0.3863 0.6868 0.048 Uiso 1 1 calc R
C11 C 0.11132(4) 0.5837(3) 0.74495(16) 0.0364(4) Uani 1 1 d .
H11A H 0.1221 0.4880 0.8100 0.044 Uiso 1 1 calc R
C12 C 0.20586(3) 1.1892(3) 1.12143(13) 0.0286(3) Uani 1 1 d .
C13 C 0.20607(4) 1.3892(3) 1.18399(15) 0.0389(4) Uani 1 1 d .
H13A H 0.1908 1.5080 1.1493 0.047 Uiso 1 1 calc R
C14 C 0.22856(5) 1.4177(4) 1.29795(17) 0.0497(5) Uani 1 1 d .
H14A H 0.2288 1.5567 1.3396 0.060 Uiso 1 1 calc R
C15 C 0.25038(5) 1.2458(3) 1.35015(16) 0.0491(5) Uani 1 1 d .
H15A H 0.2656 1.2656 1.4276 0.059 Uiso 1 1 calc R
C16 C 0.24993(4) 1.0447(3) 1.28924(17) 0.0456(5) Uani 1 1 d .
H16A H 0.2649 0.9252 1.3249 0.055 Uiso 1 1 calc R
C17 C 0.22788(4) 1.0165(3) 1.17677(16) 0.0368(4) Uani 1 1 d .
H17A H 0.2277 0.8764 1.1361 0.044 Uiso 1 1 calc R
C21 C 0.11019(4) 1.0053(3) 1.18534(13) 0.0255(3) Uani 1 1 d .
H21A H 0.1252 0.8794 1.1708 0.031 Uiso 1 1 calc R
C22 C 0.07562(4) 0.9033(3) 1.19550(13) 0.0318(3) Uani 1 1 d .
H22A H 0.0793 0.7491 1.2301 0.038 Uiso 1 1 calc R
H22B H 0.0657 0.9981 1.2489 0.038 Uiso 1 1 calc R
C23 C 0.05117(3) 0.8943(3) 1.07013(12) 0.0286(3) Uani 1 1 d .
H23A H 0.0275 0.8594 1.0747 0.034 Uiso 1 1 calc R
H23B H 0.0586 0.7771 1.0207 0.034 Uiso 1 1 calc R
C24 C 0.05276(3) 1.1292(2) 1.01632(12) 0.0239(3) Uani 1 1 d .
H24A H 0.0432 1.2355 1.0670 0.029 Uiso 1 1 calc R
C26 C 0.12899(4) 1.1313(2) 1.29769(13) 0.0255(3) Uani 1 1 d .
C27 C 0.16122(4) 1.0634(3) 1.36440(14) 0.0329(4) Uani 1 1 d .
H27A H 0.1717 0.9330 1.3411 0.039 Uiso 1 1 calc R
C28 C 0.17833(4) 1.1868(4) 1.46601(14) 0.0403(4) Uani 1 1 d .
H28A H 0.2004 1.1391 1.5114 0.048 Uiso 1 1 calc R
C29 C 0.16371(4) 1.3751(3) 1.50086(14) 0.0395(4) Uani 1 1 d .
H29A H 0.1756 1.4585 1.5696 0.047 Uiso 1 1 calc R
C30 C 0.13153(5) 1.4430(3) 1.43529(15) 0.0419(4) Uani 1 1 d .
H30A H 0.1211 1.5733 1.4591 0.050 Uiso 1 1 calc R
C31 C 0.11448(4) 1.3217(3) 1.33525(16) 0.0382(4) Uani 1 1 d .
H31A H 0.0923 1.3696 1.2911 0.046 Uiso 1 1 calc R
C32 C 0.03188(3) 1.1680(3) 0.88847(12) 0.0233(3) Uani 1 1 d .
C33 C 0.01491(3) 1.3734(3) 0.85696(13) 0.0267(3) Uani 1 1 d .
H33A H 0.0175 1.4893 0.9158 0.032 Uiso 1 1 calc R
C34 C -0.00563(4) 1.4130(3) 0.74209(14) 0.0315(3) Uani 1 1 d .
H34A H -0.0171 1.5541 0.7233 0.038 Uiso 1 1 calc R
C35 C -0.00947(4) 1.2474(3) 0.65508(14) 0.0323(4) Uani 1 1 d .
H35A H -0.0235 1.2735 0.5763 0.039 Uiso 1 1 calc R
C36 C 0.00742(4) 1.0424(3) 0.68374(14) 0.0312(3) Uani 1 1 d .
H36A H 0.0050 0.9282 0.6241 0.037 Uiso 1 1 calc R
C37 C 0.02783(4) 1.0029(3) 0.79900(13) 0.0275(3) Uani 1 1 d .
H37A H 0.0392 0.8616 0.8173 0.033 Uiso 1 1 calc R

loop_
_atom_site_aniso_label
_atom_site_aniso_U_11
_atom_site_aniso_U_22
_atom_site_aniso_U_33
_atom_site_aniso_U_23
_atom_site_aniso_U_13
_atom_site_aniso_U_12
P1 0.02006(17) 0.0300(2) 0.02565(19) 0.00389(17) 0.00380(14) 0.00066(16)
P2 0.02157(17) 0.02548(18) 0.02293(18) -0.00104(16) 0.00245(14) -0.00300(15)
C1 0.0273(7) 0.0381(9) 0.0295(8) 0.0015(7) 0.0099(6) 0.0050(6)
C2 0.0337(9) 0.0627(12) 0.0302(8) 0.0028(8) 0.0128(7) -0.0092(8)
C3 0.0297(8) 0.0653(13) 0.0368(9) 0.0046(9) 0.0101(7) -0.0129(8)
C4 0.0212(7) 0.0327(9) 0.0317(8) 0.0056(7) 0.0032(6) -0.0007(6)
C5 0.0194(6) 0.0371(8) 0.0236(7) -0.0007(6) 0.0047(6) 0.0006(6)
C6 0.0298(8) 0.0319(8) 0.0259(8) -0.0043(6) 0.0092(6) 0.0069(6)
C7 0.0366(8) 0.0330(8) 0.0296(8) -0.0011(7) 0.0093(6) 0.0040(7)
C8 0.0405(9) 0.0408(10) 0.0308(9) -0.0048(7) 0.0020(7) 0.0096(8)
C9 0.0369(8) 0.0423(11) 0.0397(9) -0.0131(8) 0.0026(7) -0.0003(8)
C10 0.0417(9) 0.0324(9) 0.0462(10) -0.0101(8) 0.0102(8) -0.0022(8)
C11 0.0428(9) 0.0302(8) 0.0356(9) -0.0002(7) 0.0094(7) 0.0056(7)
C12 0.0212(6) 0.0312(7) 0.0319(8) 0.0032(7) 0.0041(6) -0.0032(6)
C13 0.0431(9) 0.0308(9) 0.0393(9) 0.0050(8) 0.0043(7) -0.0014(8)
C14 0.0631(12) 0.0393(10) 0.0419(10) -0.0064(9) 0.0048(9) -0.0141(10)
C15 0.0441(10) 0.0582(13) 0.0367(10) 0.0042(9) -0.0047(8) -0.0188(9)
C16 0.0285(8) 0.0493(12) 0.0497(11) 0.0083(9) -0.0063(8) -0.0018(8)
C17 0.0244(7) 0.0371(9) 0.0439(10) 0.0004(8) -0.0002(7) 0.0031(7)
C21 0.0240(7) 0.0271(7) 0.0229(7) -0.0010(6) 0.0014(6) 0.0014(6)
C22 0.0317(7) 0.0354(8) 0.0266(7) 0.0036(7) 0.0042(6) -0.0062(7)
C23 0.0234(7) 0.0339(8) 0.0264(7) 0.0026(7) 0.0029(6) -0.0063(7)
C24 0.0209(7) 0.0282(8) 0.0223(7) -0.0018(6) 0.0051(6) 0.0004(5)
C26 0.0237(7) 0.0304(8) 0.0208(7) 0.0002(6) 0.0027(6) 0.0002(6)
C27 0.0258(7) 0.0418(9) 0.0286(8) 0.0005(7) 0.0026(6) 0.0066(7)
C28 0.0244(7) 0.0624(11) 0.0285(8) 0.0029(9) -0.0033(6) 0.0017(8)
C29 0.0371(8) 0.0526(11) 0.0257(8) -0.0054(8) 0.0025(7) -0.0095(8)
C30 0.0450(9) 0.0419(11) 0.0354(9) -0.0114(8) 0.0043(8) 0.0047(8)
C31 0.0333(8) 0.0407(10) 0.0339(9) -0.0063(7) -0.0036(7) 0.0095(7)
C32 0.0170(6) 0.0285(8) 0.0241(7) 0.0012(6) 0.0051(5) -0.0013(6)
C33 0.0246(7) 0.0254(8) 0.0303(7) -0.0011(6) 0.0074(6) -0.0019(6)
C34 0.0276(7) 0.0280(7) 0.0372(8) 0.0069(7) 0.0053(6) 0.0013(7)
C35 0.0277(7) 0.0375(9) 0.0276(8) 0.0072(7) -0.0001(6) -0.0025(6)
C36 0.0301(8) 0.0337(9) 0.0266(8) -0.0045(7) 0.0017(6) -0.0036(6)
C37 0.0256(7) 0.0255(7) 0.0294(8) -0.0005(6) 0.0036(6) 0.0012(6)

loop_
_atom_type_symbol
_atom_type_description
_atom_type_scat_dispersion_real
_atom_type_scat_dispersion_imag
_atom_type_scat_source
C C 0.0033 0.0016 'International Tables Vol C Tables 4.2.6.8 and 6.1.1.4'
H H 0.0000 0.0000 'International Tables Vol C Tables 4.2.6.8 and 6.1.1.4'
P P 0.1023 0.0942 'International Tables Vol C Tables 4.2.6.8 and 6.1.1.4'

loop_
_geom_angle_atom_site_label_1
_geom_angle_atom_site_label_2
_geom_angle_atom_site_label_3
_geom_angle
C5 P1 C4 103.07(7)
C5 P1 C1 100.10(6)
C4 P1 C1 92.85(7)
C5 P2 C24 99.30(6)
C5 P2 C21 101.68(7)
C24 P2 C21 91.50(6)
C6 C1 C2 116.91(14)
C6 C1 P1 112.38(10)
C2 C1 P1 105.66(11)
C6 C1 H1A 107.1
C2 C1 H1A 107.1
P1 C1 H1A 107.1
C3 C2 C1 107.15(14)
C3 C2 H2A 110.3
C1 C2 H2A 110.3
C3 C2 H2B 110.3
C1 C2 H2B 110.3
H2A C2 H2B 108.5
C2 C3 C4 106.84(13)
C2 C3 H3A 110.4
C4 C3 H3A 110.4
C2 C3 H3B 110.4
C4 C3 H3B 110.4
H3A C3 H3B 108.6
C12 C4 C3 113.02(12)
C12 C4 P1 114.23(11)
C3 C4 P1 104.36(11)
C12 C4 H4A 108.3
C3 C4 H4A 108.3
P1 C4 H4A 108.3
P2 C5 P1 116.93(8)
P2 C5 H5A 108.1
P1 C5 H5A 108.1
P2 C5 H5B 108.1
P1 C5 H5B 108.1
H5A C5 H5B 107.3
C7 C6 C11 117.72(15)
C7 C6 C1 122.63(15)
C11 C6 C1 119.57(15)
C8 C7 C6 120.66(16)
C8 C7 H7A 119.7
C6 C7 H7A 119.7
C9 C8 C7 120.80(16)
C9 C8 H8A 119.6
C7 C8 H8A 119.6
C8 C9 C10 119.39(16)
C8 C9 H9A 120.3
C10 C9 H9A 120.3
C11 C10 C9 119.67(17)
C11 C10 H10A 120.2
C9 C10 H10A 120.2
C10 C11 C6 121.73(16)
C10 C11 H11A 119.1
C6 C11 H11A 119.1
C13 C12 C17 118.07(14)
C13 C12 C4 120.91(14)
C17 C12 C4 120.99(15)
C12 C13 C14 120.45(17)
C12 C13 H13A 119.8
C14 C13 H13A 119.8
C15 C14 C13 120.42(19)
C15 C14 H14A 119.8
C13 C14 H14A 119.8
C14 C15 C16 119.47(17)
C14 C15 H15A 120.3
C16 C15 H15A 120.3
C15 C16 C17 120.22(17)
C15 C16 H16A 119.9
C17 C16 H16A 119.9
C16 C17 C12 121.34(17)
C16 C17 H17A 119.3
C12 C17 H17A 119.3
C26 C21 C22 112.81(12)
C26 C21 P2 111.45(10)
C22 C21 P2 106.87(9)
C26 C21 H21A 108.5
C22 C21 H21A 108.5
P2 C21 H21A 108.5
C23 C22 C21 108.40(12)
C23 C22 H22A 110.0
C21 C22 H22A 110.0
C23 C22 H22B 110.0
C21 C22 H22B 110.0
H22A C22 H22B 108.4
C22 C23 C24 105.52(13)
C22 C23 H23A 110.6
C24 C23 H23A 110.6
C22 C23 H23B 110.6
C24 C23 H23B 110.6
H23A C23 H23B 108.8
C32 C24 C23 117.45(12)
C32 C24 P2 116.06(10)
C23 C24 P2 105.08(9)
C32 C24 H24A 105.7
C23 C24 H24A 105.7
P2 C24 H24A 105.7
C27 C26 C31 118.18(14)
C27 C26 C21 121.37(14)
C31 C26 C21 120.45(13)
C26 C27 C28 120.02(16)
C26 C27 H27A 120.0
C28 C27 H27A 120.0
C29 C28 C27 120.89(15)
C29 C28 H28A 119.6
C27 C28 H28A 119.6
C28 C29 C30 119.43(16)
C28 C29 H29A 120.3
C30 C29 H29A 120.3
C31 C30 C29 119.99(17)
C31 C30 H30A 120.0
C29 C30 H30A 120.0
C30 C31 C26 121.50(15)
C30 C31 H31A 119.3
C26 C31 H31A 119.3
C33 C32 C37 117.40(13)
C33 C32 C24 119.81(13)
C37 C32 C24 122.76(13)
C34 C33 C32 121.78(14)
C34 C33 H33A 119.1
C32 C33 H33A 119.1
C35 C34 C33 119.97(15)
C35 C34 H34A 120.0
C33 C34 H34A 120.0
C34 C35 C36 119.41(14)
C34 C35 H35A 120.3
C36 C35 H35A 120.3
C35 C36 C37 120.47(15)
C35 C36 H36A 119.8
C37 C36 H36A 119.8
C36 C37 C32 120.97(14)
C36 C37 H37A 119.5
C32 C37 H37A 119.5

loop_
_geom_bond_atom_site_label_1
_geom_bond_atom_site_label_2
_geom_bond_distance
P1 C5 1.8494(14)
P1 C4 1.8830(16)
P1 C1 1.9025(15)
P2 C5 1.8477(15)
P2 C24 1.8875(14)
P2 C21 1.8971(15)
C1 C6 1.519(2)
C1 C2 1.534(2)
C1 H1A 1.0000
C2 C3 1.519(2)
C2 H2A 0.9900
C2 H2B 0.9900
C3 C4 1.542(2)
C3 H3A 0.9900
C3 H3B 0.9900
C4 C12 1.5116(19)
C4 H4A 1.0000
C5 H5A 0.9900
C5 H5B 0.9900
C6 C7 1.394(2)
C6 C11 1.396(2)
C7 C8 1.389(2)
C7 H7A 0.9500
C8 C9 1.380(3)
C8 H8A 0.9500
C9 C10 1.389(3)
C9 H9A 0.9500
C10 C11 1.385(2)
C10 H10A 0.9500
C11 H11A 0.9500
C12 C13 1.383(2)
C12 C17 1.394(2)
C13 C14 1.399(2)
C13 H13A 0.9500
C14 C15 1.376(3)
C14 H14A 0.9500
C15 C16 1.378(3)
C15 H15A 0.9500
C16 C17 1.378(2)
C16 H16A 0.9500
C17 H17A 0.9500
C21 C26 1.515(2)
C21 C22 1.550(2)
C21 H21A 1.0000
C22 C23 1.5235(18)
C22 H22A 0.9900
C22 H22B 0.9900
C23 C24 1.529(2)
C23 H23A 0.9900
C23 H23B 0.9900
C24 C32 1.5122(18)
C24 H24A 1.0000
C26 C27 1.386(2)
C26 C31 1.388(2)
C27 C28 1.400(2)
C27 H27A 0.9500
C28 C29 1.367(3)
C28 H28A 0.9500
C29 C30 1.381(2)
C29 H29A 0.9500
C30 C31 1.380(2)
C30 H30A 0.9500
C31 H31A 0.9500
C32 C33 1.395(2)
C32 C37 1.398(2)
C33 C34 1.387(2)
C33 H33A 0.9500
C34 C35 1.381(2)
C34 H34A 0.9500
C35 C36 1.387(2)
C35 H35A 0.9500
C36 C37 1.388(2)
C36 H36A 0.9500
C37 H37A 0.9500
